data_4517303
loop_
_publ_author_name
'Bermesheva, Evgeniya V.'
'Wozniak, Alyona I.'
'Andreyanov, Fedor A.'
'Karpov, Gleb O.'
'Nechaev, Mikhail S.'
'Asachenko, Andrey F.'
'Topchiy, Maxim A.'
'Melnikova, Elizaveta K.'
'Nelyubina, Yulia V.'
'Gribanov, Pavel S.'
'Bermeshev, Maxim V.'

_publ_section_title
;
 Polymerization of 5-Alkylidene-2-norbornenes with Highly Active
 Pd--N-Heterocyclic Carbene Complex Catalysts: Catalyst
 Structure--Activity Relationships
;
_journal_name_full 'ACS Catalysis'
_journal_page_first 1663
_journal_page_last 1678
_journal_paper_doi 10.1021/acscatal.9b04686
_journal_year 2020
_chemical_formula_moiety 'C37 H49 N2 Pd, F6 Sb'
_chemical_formula_sum 'C37 H49 F6 N2 Pd Sb'
_chemical_formula_weight 863.93
_space_group_crystal_system monoclinic
_space_group_IT_number 14
_space_group_name_Hall '-P 2ybc'
_space_group_name_H-M_alt 'P 1 21/c 1'
_atom_sites_solution_hydrogens geom
_audit_creation_date 2019-06-28
_audit_creation_method
;
Olex2 1.2
(compiled May 18 2018 14:05:52 for OlexSys, GUI svn.r5506)
;
_cell_angle_alpha 90
_cell_angle_beta 95.818(3)
_cell_angle_gamma 90
_cell_formula_units_Z 4
_cell_length_a 13.8611(16)
_cell_length_b 16.2187(19)
_cell_length_c 16.4272(19)
_cell_measurement_reflns_used 6426
_cell_measurement_temperature 120(2)
_cell_measurement_theta_max 30
_cell_measurement_theta_min 3
_cell_volume 3674.0(7)
_computing_molecular_graphics 'Olex2 (Dolomanov et al., 2009)'
_computing_publication_material 'Olex2 (Dolomanov et al., 2009)'
_computing_structure_refinement 'ShelXL (Sheldrick, 2015)'
_diffrn_ambient_temperature 120
_diffrn_measured_fraction_theta_full 1.000
_diffrn_measured_fraction_theta_max 1.000
_diffrn_measurement_device_type 'Bruker APEX2 DUO CCD area detector'
_diffrn_measurement_method 'phi and omega scans'
_diffrn_radiation_type MoK\a
_diffrn_radiation_wavelength 0.71073
_diffrn_reflns_av_R_equivalents 0.0650
_diffrn_reflns_av_unetI/netI 0.0493
_diffrn_reflns_Laue_measured_fraction_full 1.000
_diffrn_reflns_Laue_measured_fraction_max 1.000
_diffrn_reflns_limit_h_max 18
_diffrn_reflns_limit_h_min -18
_diffrn_reflns_limit_k_max 21
_diffrn_reflns_limit_k_min -21
_diffrn_reflns_limit_l_max 21
_diffrn_reflns_limit_l_min -21
_diffrn_reflns_number 42026
_diffrn_reflns_point_group_measured_fraction_full 1.000
_diffrn_reflns_point_group_measured_fraction_max 1.000
_diffrn_reflns_theta_full 25.242
_diffrn_reflns_theta_max 28.000
_diffrn_reflns_theta_min 1.477
_exptl_absorpt_coefficient_mu 1.283
_exptl_absorpt_correction_type multi-scan
_exptl_absorpt_process_details 'APEX2 (Bruker, 2005)'
_exptl_crystal_density_diffrn 1.562
_exptl_crystal_description prism
_exptl_crystal_F_000 1744
_exptl_crystal_size_max 0.300
_exptl_crystal_size_mid 0.180
_exptl_crystal_size_min 0.110
_exptl_transmission_factor_max 0.4330
_exptl_transmission_factor_min 0.3704
_refine_diff_density_max 0.625
_refine_diff_density_min -0.706
_refine_diff_density_rms 0.100
_refine_ls_extinction_method none
_refine_ls_goodness_of_fit_ref 1.014
_refine_ls_hydrogen_treatment constr
_refine_ls_matrix_type full
_refine_ls_number_parameters 488
_refine_ls_number_reflns 8877
_refine_ls_number_restraints 97
_refine_ls_restrained_S_all 1.022
_refine_ls_R_factor_all 0.0572
_refine_ls_R_factor_gt 0.0381
_refine_ls_shift/su_max 0.001
_refine_ls_shift/su_mean 0.000
_refine_ls_structure_factor_coef Fsqd
_refine_ls_weighting_details 'w=1/[\s^2^(Fo^2^)+(0.0249P)^2^+5.7052P] where P=(Fo^2^+2Fc^2^)/3'
_refine_ls_weighting_scheme calc
_refine_ls_wR_factor_gt 0.0752
_refine_ls_wR_factor_ref 0.0839
_reflns_Friedel_coverage 0.000
_reflns_number_gt 6827
_reflns_number_total 8877
_reflns_threshold_expression 'I > 2\s(I)'
_cod_data_source_file cs9b04686_si_002.cif
_cod_data_source_block a
_cod_depositor_comments 'Adding full bibliography for 4517302--4517305.cif.'
_cod_database_code 4517303
_shelx_shelxl_version_number 2018/3
_shelx_space_group_comment
;
The symmetry employed for this shelxl refinement is uniquely defined
by the following loop, which should always be used as a source of
symmetry information in preference to the above space-group names.
They are only intended as comments.
;
_olex2_refinement_description
;
1. Fixed Uiso
 At 1.2 times of:
  All C(H) groups, All C(H,H) groups, All C(H,H,H,H) groups
 At 1.5 times of:
  All C(H,H,H) groups
2. Restrained distances
 F1A-F3A \\sim F1A-F5A \\sim F2-F3 \\sim F2-F5 \\sim F1-F3 \\sim F1-F5 \\sim
F3A-F2A \\sim F2A-F5A
 with sigma of 0.01
 Sb1-F1A \\sim Sb1-F2 \\sim Sb1-F1 \\sim Sb1-F3A \\sim Sb1-F2A \\sim Sb1-F3
\\sim Sb1-F5 \\sim Sb1-F5A ~
 Sb1-F4 \\sim Sb1-F6
 with sigma of 0.005
3. Uiso/Uaniso restraints and constraints
F3 \\sim F3A \\sim F2 \\sim F2A \\sim F5 \\sim F1A \\sim F1 \\sim F5A \\sim F4
\\sim F6: within 1.7A with sigma of 0.005 and sigma for terminal atoms of 0.005
4. Others
 Sof(H29C)=Sof(H29D)=Sof(C30')=Sof(H30')=Sof(C31')=Sof(H31')=1-FVAR(1)
 Sof(H29A)=Sof(H29B)=Sof(C31)=Sof(H31)=Sof(C30)=Sof(H30)=FVAR(1)
 Sof(F2A)=Sof(F5A)=Sof(F1A)=Sof(F3A)=1-FVAR(2)
 Sof(F2)=Sof(F3)=Sof(F5)=Sof(F1)=FVAR(2)
5.a Ternary CH refined with riding coordinates:
 C17(H17), C20(H20), C23(H23), C26(H26), C31(H31), C30(H30), C30'(H30'),
 C31'(H31')
5.b Secondary CH2 refined with riding coordinates:
 C1(H1A,H1B), C2(H2A,H2B), C4(H4A,H4B), C29(H29C,H29D), C29(H29A,H29B)
5.c Aromatic/amide H refined with riding coordinates:
 C7(H7), C8(H8), C9(H9), C13(H13), C14(H14), C15(H15), C33(H33), C34(H34),
 C35(H35), C36(H36), C37(H37)
5.d Idealised Me refined as rotating group:
 C18(H18A,H18B,H18C), C19(H19A,H19B,H19C), C21(H21A,H21B,H21C), C22(H22A,H22B,
 H22C), C24(H24A,H24B,H24C), C25(H25A,H25B,H25C), C27(H27A,H27B,H27C), C28(H28A,
 H28B,H28C)
;
_olex2_submission_special_instructions 'No special instructions were received'

loop_
_space_group_symop_operation_xyz
'x, y, z'
'-x, y+1/2, -z+1/2'
'-x, -y, -z'
'x, -y-1/2, z-1/2'

loop_
_atom_site_label
_atom_site_type_symbol
_atom_site_fract_x
_atom_site_fract_y
_atom_site_fract_z
_atom_site_U_iso_or_equiv
_atom_site_adp_type
_atom_site_occupancy
_atom_site_site_symmetry_order
_atom_site_calc_flag
_atom_site_refinement_flags_posn
_atom_site_refinement_flags_adp
_atom_site_refinement_flags_occupancy
_atom_site_disorder_assembly
_atom_site_disorder_group
Pd1 Pd 0.77752(2) 0.57387(2) 0.32795(2) 0.02396(7) Uani 1 1 d . . . . .
N1 N 0.62409(18) 0.55571(16) 0.21625(15) 0.0180(5) Uani 1 1 d . . . . .
N2 N 0.70170(18) 0.66631(16) 0.16486(16) 0.0193(6) Uani 1 1 d . . . . .
C1 C 0.5769(3) 0.5929(2) 0.0752(2) 0.0307(8) Uani 1 1 d . . . . .
H1A H 0.520820 0.600974 0.033719 0.037 Uiso 1 1 calc R . . . .
H1B H 0.623464 0.555614 0.051791 0.037 Uiso 1 1 calc R . . . .
C2 C 0.6251(2) 0.6750(2) 0.0956(2) 0.0257(7) Uani 1 1 d . . . . .
H2A H 0.653985 0.696257 0.047027 0.031 Uiso 1 1 calc R . . . .
H2B H 0.575885 0.715212 0.110141 0.031 Uiso 1 1 calc R . . . .
C3 C 0.6976(2) 0.60887(19) 0.22175(19) 0.0183(6) Uani 1 1 d . . . . .
C4 C 0.5431(2) 0.5540(2) 0.15055(19) 0.0236(7) Uani 1 1 d . . . . .
H4A H 0.487046 0.584896 0.167791 0.028 Uiso 1 1 calc R . . . .
H4B H 0.522625 0.496396 0.138789 0.028 Uiso 1 1 calc R . . . .
C5 C 0.6315(2) 0.4991(2) 0.28477(19) 0.0199(7) Uani 1 1 d . . . . .
C6 C 0.6665(2) 0.4182(2) 0.2743(2) 0.0233(7) Uani 1 1 d . . . . .
C7 C 0.6684(2) 0.3648(2) 0.3408(2) 0.0286(8) Uani 1 1 d . . . . .
H7 H 0.689183 0.309530 0.334883 0.034 Uiso 1 1 calc R . . . .
C8 C 0.6406(2) 0.3904(3) 0.4155(2) 0.0333(9) Uani 1 1 d . . . . .
H8 H 0.643506 0.352833 0.460073 0.040 Uiso 1 1 calc R . . . .
C9 C 0.6091(3) 0.4692(2) 0.4254(2) 0.0295(8) Uani 1 1 d . . . . .
H9 H 0.591255 0.485744 0.477250 0.035 Uiso 1 1 calc R . . . .
C10 C 0.6023(2) 0.5265(2) 0.3607(2) 0.0219(7) Uani 1 1 d . . . . .
C11 C 0.7790(2) 0.7269(2) 0.1742(2) 0.0225(7) Uani 1 1 d . . . . .
C12 C 0.7687(2) 0.7956(2) 0.2244(2) 0.0248(7) Uani 1 1 d . . . . .
C13 C 0.8474(3) 0.8491(2) 0.2374(2) 0.0319(8) Uani 1 1 d . . . . .
H13 H 0.842999 0.896295 0.271143 0.038 Uiso 1 1 calc R . . . .
C14 C 0.9312(3) 0.8342(2) 0.2018(3) 0.0372(9) Uani 1 1 d . . . . .
H14 H 0.984774 0.870527 0.212671 0.045 Uiso 1 1 calc R . . . .
C15 C 0.9393(3) 0.7673(2) 0.1504(3) 0.0362(9) Uani 1 1 d . . . . .
H15 H 0.997588 0.758974 0.125679 0.043 Uiso 1 1 calc R . . . .
C16 C 0.8624(2) 0.7119(2) 0.1345(2) 0.0287(8) Uani 1 1 d . . . . .
C17 C 0.7019(3) 0.3897(2) 0.1947(2) 0.0276(7) Uani 1 1 d . . . . .
H17 H 0.695365 0.436634 0.155109 0.033 Uiso 1 1 calc R . . . .
C18 C 0.6404(3) 0.3179(3) 0.1581(3) 0.0426(10) Uani 1 1 d . . . . .
H18A H 0.647488 0.270606 0.195327 0.064 Uiso 1 1 calc GR . . . .
H18B H 0.662216 0.302500 0.105229 0.064 Uiso 1 1 calc GR . . . .
H18C H 0.572169 0.334619 0.150170 0.064 Uiso 1 1 calc GR . . . .
C19 C 0.8092(3) 0.3658(2) 0.2088(3) 0.0374(9) Uani 1 1 d . . . . .
H19A H 0.846722 0.412518 0.233024 0.056 Uiso 1 1 calc GR . . . .
H19B H 0.832738 0.351170 0.156434 0.056 Uiso 1 1 calc GR . . . .
H19C H 0.816790 0.318495 0.246013 0.056 Uiso 1 1 calc GR . . . .
C20 C 0.5529(3) 0.6086(2) 0.3709(2) 0.0261(7) Uani 1 1 d . . . . .
H20 H 0.570437 0.646293 0.326541 0.031 Uiso 1 1 calc R . . . .
C21 C 0.5832(3) 0.6501(3) 0.4535(2) 0.0395(10) Uani 1 1 d . . . . .
H21A H 0.653796 0.656911 0.460465 0.059 Uiso 1 1 calc GR . . . .
H21B H 0.563070 0.615674 0.497792 0.059 Uiso 1 1 calc GR . . . .
H21C H 0.552058 0.704272 0.454974 0.059 Uiso 1 1 calc GR . . . .
C22 C 0.4421(3) 0.5956(2) 0.3599(2) 0.0294(8) Uani 1 1 d . . . . .
H22A H 0.422237 0.577435 0.303775 0.044 Uiso 1 1 calc GR . . . .
H22B H 0.409502 0.647578 0.370365 0.044 Uiso 1 1 calc GR . . . .
H22C H 0.424224 0.553551 0.398453 0.044 Uiso 1 1 calc GR . . . .
C23 C 0.8718(3) 0.6371(2) 0.0803(2) 0.0327(8) Uani 1 1 d . . . . .
H23 H 0.804755 0.617575 0.061705 0.039 Uiso 1 1 calc R . . . .
C24 C 0.9248(3) 0.5664(2) 0.1276(3) 0.0442(10) Uani 1 1 d . . . . .
H24A H 0.889655 0.551286 0.174262 0.066 Uiso 1 1 calc GR . . . .
H24B H 0.990672 0.583924 0.147385 0.066 Uiso 1 1 calc GR . . . .
H24C H 0.927963 0.518596 0.091429 0.066 Uiso 1 1 calc GR . . . .
C25 C 0.9217(3) 0.6573(3) 0.0036(2) 0.0436(10) Uani 1 1 d . . . . .
H25A H 0.890229 0.705246 -0.024084 0.065 Uiso 1 1 calc GR . . . .
H25B H 0.916554 0.609885 -0.033578 0.065 Uiso 1 1 calc GR . . . .
H25C H 0.990260 0.669759 0.019287 0.065 Uiso 1 1 calc GR . . . .
C26 C 0.6749(2) 0.8134(2) 0.2617(2) 0.0278(8) Uani 1 1 d . . . . .
H26 H 0.630796 0.765010 0.250288 0.033 Uiso 1 1 calc R . . . .
C27 C 0.6246(3) 0.8893(3) 0.2213(3) 0.0404(10) Uani 1 1 d . . . . .
H27A H 0.616031 0.881592 0.161839 0.061 Uiso 1 1 calc GR . . . .
H27B H 0.664589 0.938266 0.234535 0.061 Uiso 1 1 calc GR . . . .
H27C H 0.561132 0.896599 0.241685 0.061 Uiso 1 1 calc GR . . . .
C28 C 0.6910(3) 0.8247(3) 0.3545(2) 0.0402(10) Uani 1 1 d . . . . .
H28A H 0.721983 0.775335 0.379508 0.060 Uiso 1 1 calc GR . . . .
H28B H 0.628393 0.833499 0.376056 0.060 Uiso 1 1 calc GR . . . .
H28C H 0.732799 0.872669 0.367272 0.060 Uiso 1 1 calc GR . . . .
C29 C 0.9079(2) 0.6404(3) 0.3416(2) 0.0344(9) Uani 1 1 d . . . . .
H29C H 0.946163 0.640438 0.293869 0.041 Uiso 0.419(12) 1 calc R . P A 2
H29D H 0.905625 0.694912 0.368348 0.041 Uiso 0.419(12) 1 calc R . P A 2
H29A H 0.959981 0.620647 0.309432 0.041 Uiso 0.581(12) 1 calc R . P A 1
H29B H 0.902118 0.701181 0.342773 0.041 Uiso 0.581(12) 1 calc R . P A 1
C32 C 0.8606(3) 0.4737(3) 0.4965(2) 0.0415(11) Uani 1 1 d . . . . .
C33 C 0.8732(3) 0.3886(4) 0.4846(3) 0.071(2) Uani 1 1 d . . . . .
H33 H 0.892280 0.368420 0.434370 0.085 Uiso 1 1 calc R . . . .
C34 C 0.8574(4) 0.3341(3) 0.5480(5) 0.083(2) Uani 1 1 d . . . . .
H34 H 0.865352 0.276529 0.540659 0.099 Uiso 1 1 calc R . . . .
C35 C 0.8314(4) 0.3623(4) 0.6177(4) 0.0705(18) Uani 1 1 d . . . . .
H35 H 0.822417 0.324604 0.660606 0.085 Uiso 1 1 calc R . . . .
C36 C 0.8176(3) 0.4423(3) 0.6293(3) 0.0503(12) Uani 1 1 d . . . . .
H36 H 0.798214 0.460667 0.680110 0.060 Uiso 1 1 calc R . . . .
C37 C 0.8304(3) 0.4976(2) 0.5709(3) 0.0388(10) Uani 1 1 d . . . . .
H37 H 0.818535 0.554238 0.580538 0.047 Uiso 1 1 calc R . . . .
Sb1 Sb 0.24816(2) 0.60873(2) 0.09142(2) 0.02701(7) Uani 1 1 d D . . . .
F4 F 0.33439(18) 0.52876(17) 0.0626(2) 0.0738(9) Uani 1 1 d D U . . .
F6 F 0.16432(17) 0.69081(16) 0.1213(2) 0.0661(8) Uani 1 1 d D U . . .
F2 F 0.1774(3) 0.5954(3) -0.00928(19) 0.0867(15) Uani 0.846(6) 1 d D U P B 1
F3 F 0.1728(3) 0.5298(2) 0.1369(3) 0.0787(15) Uani 0.846(6) 1 d D U P B 1
F5 F 0.3266(3) 0.6866(2) 0.0471(3) 0.0760(13) Uani 0.846(6) 1 d D U P B 1
F1 F 0.3176(2) 0.6274(3) 0.19264(17) 0.0848(16) Uani 0.846(6) 1 d D U P B 1
C31 C 0.8887(4) 0.5127(4) 0.4239(4) 0.0256(19) Uani 0.581(12) 1 d . . P A 1
H31 H 0.940938 0.482161 0.398867 0.031 Uiso 0.581(12) 1 calc R . P A 1
C30 C 0.8977(6) 0.5971(6) 0.4186(5) 0.0256(19) Uani 0.581(12) 1 d . . P A 1
H30 H 0.885555 0.630847 0.467502 0.031 Uiso 0.581(12) 1 calc R . P A 1
C30' C 0.9197(8) 0.5765(8) 0.3904(7) 0.027(3) Uani 0.419(12) 1 d . . P A 2
H30' H 0.967331 0.532672 0.379153 0.033 Uiso 0.419(12) 1 calc R . P A 2
C31' C 0.8604(6) 0.5651(6) 0.4530(5) 0.023(3) Uani 0.419(12) 1 d . . P A 2
H31' H 0.854219 0.613374 0.489948 0.028 Uiso 0.419(12) 1 calc R . P A 2
F2A F 0.1937(15) 0.6495(14) -0.0084(9) 0.090(3) Uani 0.154(6) 1 d D U P B 2
F5A F 0.3476(12) 0.6852(11) 0.0923(12) 0.075(3) Uani 0.154(6) 1 d D U P B 2
F1A F 0.3081(11) 0.5609(12) 0.1860(7) 0.080(3) Uani 0.154(6) 1 d D U P B 2
F3A F 0.1532(12) 0.5274(11) 0.0867(14) 0.080(3) Uani 0.154(6) 1 d D U P B 2

loop_
_atom_site_aniso_label
_atom_site_aniso_U_11
_atom_site_aniso_U_22
_atom_site_aniso_U_33
_atom_site_aniso_U_23
_atom_site_aniso_U_13
_atom_site_aniso_U_12
Pd1 0.01795(12) 0.03221(15) 0.02057(13) 0.00568(11) -0.00370(9) -0.00595(11)
N1 0.0181(13) 0.0192(14) 0.0162(13) 0.0022(10) -0.0003(10) -0.0021(11)
N2 0.0170(13) 0.0182(13) 0.0223(14) 0.0038(11) 0.0007(11) -0.0001(11)
C1 0.0295(19) 0.038(2) 0.0231(18) 0.0025(15) -0.0060(15) -0.0047(16)
C2 0.0232(17) 0.0313(19) 0.0219(17) 0.0075(14) -0.0009(13) -0.0014(15)
C3 0.0172(15) 0.0184(15) 0.0191(15) -0.0016(13) 0.0011(12) 0.0007(13)
C4 0.0200(16) 0.0272(18) 0.0219(17) 0.0024(14) -0.0053(13) -0.0066(14)
C5 0.0160(15) 0.0224(16) 0.0210(16) 0.0039(13) -0.0003(12) -0.0027(13)
C6 0.0193(16) 0.0243(17) 0.0259(17) 0.0043(14) 0.0011(13) -0.0025(14)
C7 0.0259(18) 0.0218(17) 0.038(2) 0.0102(15) 0.0024(15) 0.0026(14)
C8 0.0215(17) 0.044(2) 0.033(2) 0.0183(18) 0.0000(15) 0.0014(17)
C9 0.0265(18) 0.040(2) 0.0222(17) 0.0079(16) 0.0035(14) -0.0031(16)
C10 0.0185(16) 0.0250(17) 0.0219(16) 0.0020(14) 0.0008(13) -0.0020(13)
C11 0.0169(15) 0.0197(16) 0.0305(18) 0.0083(14) 0.0001(13) -0.0006(13)
C12 0.0202(16) 0.0217(17) 0.0323(19) 0.0046(14) 0.0012(14) 0.0021(14)
C13 0.0269(19) 0.0199(17) 0.048(2) 0.0036(16) -0.0008(16) -0.0021(15)
C14 0.0272(19) 0.0261(19) 0.058(3) 0.0086(18) 0.0024(18) -0.0071(16)
C15 0.0210(18) 0.034(2) 0.054(3) 0.0065(19) 0.0082(17) -0.0041(16)
C16 0.0222(17) 0.0279(19) 0.036(2) 0.0095(16) 0.0017(15) -0.0030(15)
C17 0.0299(19) 0.0243(17) 0.0289(18) 0.0032(15) 0.0048(15) 0.0016(15)
C18 0.049(3) 0.035(2) 0.042(2) -0.0085(19) 0.003(2) -0.006(2)
C19 0.036(2) 0.035(2) 0.043(2) 0.0008(18) 0.0113(18) 0.0057(18)
C20 0.0319(19) 0.0244(17) 0.0228(17) -0.0025(14) 0.0069(14) -0.0043(15)
C21 0.042(2) 0.046(2) 0.031(2) -0.0136(18) 0.0099(17) -0.012(2)
C22 0.0297(19) 0.029(2) 0.0296(19) 0.0022(15) 0.0035(15) 0.0049(15)
C23 0.0239(18) 0.037(2) 0.038(2) -0.0018(17) 0.0100(16) -0.0049(16)
C24 0.055(3) 0.032(2) 0.048(3) -0.0003(19) 0.018(2) 0.005(2)
C25 0.035(2) 0.059(3) 0.037(2) 0.003(2) 0.0050(18) -0.003(2)
C26 0.0257(18) 0.0227(18) 0.035(2) -0.0001(15) 0.0030(15) -0.0006(14)
C27 0.031(2) 0.038(2) 0.052(3) 0.007(2) 0.0065(18) 0.0090(18)
C28 0.041(2) 0.042(2) 0.037(2) 0.0028(19) 0.0029(18) -0.0006(19)
C29 0.0188(17) 0.047(2) 0.035(2) -0.0012(18) -0.0042(15) -0.0127(17)
C32 0.0201(18) 0.077(3) 0.025(2) 0.017(2) -0.0097(15) -0.012(2)
C33 0.025(2) 0.128(5) 0.056(3) -0.063(4) -0.019(2) 0.027(3)
C34 0.061(4) 0.031(3) 0.140(6) -0.026(3) -0.067(4) 0.021(2)
C35 0.054(3) 0.063(4) 0.086(4) 0.039(3) -0.034(3) -0.031(3)
C36 0.035(2) 0.086(4) 0.031(2) 0.003(2) 0.0068(18) -0.001(2)
C37 0.039(2) 0.030(2) 0.044(2) -0.0074(18) -0.0105(19) 0.0067(18)
Sb1 0.02484(12) 0.03079(13) 0.02460(12) -0.00052(10) -0.00135(9) 0.00385(10)
F4 0.0449(16) 0.0562(18) 0.123(3) -0.0373(18) 0.0224(17) 0.0046(14)
F6 0.0389(14) 0.0492(16) 0.111(2) -0.0222(16) 0.0111(15) 0.0084(12)
F2 0.087(3) 0.110(4) 0.052(2) -0.026(2) -0.0411(19) -0.003(3)
F3 0.082(3) 0.0451(19) 0.119(4) 0.029(2) 0.056(3) 0.0061(18)
F5 0.092(3) 0.058(2) 0.086(3) -0.017(2) 0.053(3) -0.030(2)
F1 0.073(2) 0.129(4) 0.0444(19) -0.034(2) -0.0298(17) 0.048(3)
C31 0.012(3) 0.032(4) 0.031(4) -0.002(3) -0.007(2) 0.006(3)
C30 0.016(4) 0.034(5) 0.025(5) -0.004(3) -0.007(3) -0.004(3)
C30' 0.016(5) 0.041(7) 0.023(6) -0.005(5) -0.006(4) 0.001(4)
C31' 0.013(4) 0.032(6) 0.022(4) 0.002(4) -0.008(3) 0.000(4)
F2A 0.092(5) 0.113(7) 0.055(5) -0.020(6) -0.036(5) 0.002(6)
F5A 0.086(5) 0.053(5) 0.094(6) -0.024(6) 0.049(6) -0.026(5)
F1A 0.073(5) 0.122(6) 0.039(5) -0.028(5) -0.024(5) 0.052(6)
F3A 0.078(5) 0.048(5) 0.123(7) 0.020(6) 0.051(6) 0.003(5)

loop_
_atom_type_symbol
_atom_type_description
_atom_type_scat_dispersion_real
_atom_type_scat_dispersion_imag
_atom_type_scat_source
C C 0.0033 0.0016 'International Tables Vol C Tables 4.2.6.8 and 6.1.1.4'
H H 0.0000 0.0000 'International Tables Vol C Tables 4.2.6.8 and 6.1.1.4'
N N 0.0061 0.0033 'International Tables Vol C Tables 4.2.6.8 and 6.1.1.4'
F F 0.0171 0.0103 'International Tables Vol C Tables 4.2.6.8 and 6.1.1.4'
Pd Pd -0.9988 1.0072 'International Tables Vol C Tables 4.2.6.8 and 6.1.1.4'
Sb Sb -0.5866 1.5461 'International Tables Vol C Tables 4.2.6.8 and 6.1.1.4'

loop_
_geom_angle_atom_site_label_1
_geom_angle_atom_site_label_2
_geom_angle_atom_site_label_3
_geom_angle
C3 Pd1 C5 61.47(11)
C3 Pd1 C29 109.51(14)
C3 Pd1 C31 164.59(19)
C3 Pd1 C30 148.7(3)
C3 Pd1 C30' 143.0(4)
C3 Pd1 C31' 167.1(3)
C29 Pd1 C5 169.00(13)
C29 Pd1 C31 68.94(19)
C29 Pd1 C30 40.4(3)
C29 Pd1 C30' 36.1(4)
C29 Pd1 C31' 65.2(3)
C31 Pd1 C5 117.87(17)
C30 Pd1 C5 149.5(3)
C30 Pd1 C31 35.7(3)
C30' Pd1 C5 149.7(4)
C30' Pd1 C31' 36.9(4)
C31' Pd1 C5 125.0(3)
C3 N1 C4 125.6(3)
C3 N1 C5 111.4(2)
C5 N1 C4 123.0(2)
C3 N2 C2 122.0(3)
C3 N2 C11 119.1(3)
C11 N2 C2 118.7(3)
H1A C1 H1B 108.1
C2 C1 H1A 109.5
C2 C1 H1B 109.5
C4 C1 H1A 109.5
C4 C1 H1B 109.5
C4 C1 C2 110.8(3)
N2 C2 C1 110.6(3)
N2 C2 H2A 109.5
N2 C2 H2B 109.5
C1 C2 H2A 109.5
C1 C2 H2B 109.5
H2A C2 H2B 108.1
N1 C3 Pd1 102.9(2)
N2 C3 Pd1 137.5(2)
N2 C3 N1 119.7(3)
N1 C4 C1 108.4(3)
N1 C4 H4A 110.0
N1 C4 H4B 110.0
C1 C4 H4A 110.0
C1 C4 H4B 110.0
H4A C4 H4B 108.4
N1 C5 Pd1 84.30(17)
C6 C5 Pd1 102.4(2)
C6 C5 N1 119.4(3)
C6 C5 C10 121.9(3)
C10 C5 Pd1 83.65(19)
C10 C5 N1 118.7(3)
C5 C6 C17 122.2(3)
C7 C6 C5 117.4(3)
C7 C6 C17 120.3(3)
C6 C7 H7 119.2
C8 C7 C6 121.6(3)
C8 C7 H7 119.2
C7 C8 H8 119.8
C9 C8 C7 120.4(3)
C9 C8 H8 119.8
C8 C9 H9 119.1
C8 C9 C10 121.8(3)
C10 C9 H9 119.1
C5 C10 C20 122.9(3)
C9 C10 C5 116.9(3)
C9 C10 C20 119.6(3)
C12 C11 N2 118.8(3)
C12 C11 C16 123.2(3)
C16 C11 N2 117.9(3)
C11 C12 C26 122.0(3)
C13 C12 C11 117.4(3)
C13 C12 C26 120.5(3)
C12 C13 H13 119.8
C14 C13 C12 120.5(4)
C14 C13 H13 119.8
C13 C14 H14 119.3
C13 C14 C15 121.4(4)
C15 C14 H14 119.3
C14 C15 H15 119.7
C14 C15 C16 120.6(4)
C16 C15 H15 119.7
C11 C16 C23 122.3(3)
C15 C16 C11 116.8(3)
C15 C16 C23 120.9(3)
C6 C17 H17 108.2
C6 C17 C18 110.9(3)
C6 C17 C19 110.0(3)
C18 C17 H17 108.2
C18 C17 C19 111.2(3)
C19 C17 H17 108.2
C17 C18 H18A 109.5
C17 C18 H18B 109.5
C17 C18 H18C 109.5
H18A C18 H18B 109.5
H18A C18 H18C 109.5
H18B C18 H18C 109.5
C17 C19 H19A 109.5
C17 C19 H19B 109.5
C17 C19 H19C 109.5
H19A C19 H19B 109.5
H19A C19 H19C 109.5
H19B C19 H19C 109.5
C10 C20 H20 108.1
C10 C20 C21 113.4(3)
C10 C20 C22 108.8(3)
C21 C20 H20 108.1
C21 C20 C22 110.1(3)
C22 C20 H20 108.1
C20 C21 H21A 109.5
C20 C21 H21B 109.5
C20 C21 H21C 109.5
H21A C21 H21B 109.5
H21A C21 H21C 109.5
H21B C21 H21C 109.5
C20 C22 H22A 109.5
C20 C22 H22B 109.5
C20 C22 H22C 109.5
H22A C22 H22B 109.5
H22A C22 H22C 109.5
H22B C22 H22C 109.5
C16 C23 H23 107.5
C16 C23 C24 111.5(3)
C16 C23 C25 112.6(3)
C24 C23 H23 107.5
C24 C23 C25 110.1(3)
C25 C23 H23 107.5
C23 C24 H24A 109.5
C23 C24 H24B 109.5
C23 C24 H24C 109.5
H24A C24 H24B 109.5
H24A C24 H24C 109.5
H24B C24 H24C 109.5
C23 C25 H25A 109.5
C23 C25 H25B 109.5
C23 C25 H25C 109.5
H25A C25 H25B 109.5
H25A C25 H25C 109.5
H25B C25 H25C 109.5
C12 C26 H26 107.9
C12 C26 C27 110.3(3)
C12 C26 C28 112.4(3)
C27 C26 H26 107.9
C28 C26 H26 107.9
C28 C26 C27 110.4(3)
C26 C27 H27A 109.5
C26 C27 H27B 109.5
C26 C27 H27C 109.5
H27A C27 H27B 109.5
H27A C27 H27C 109.5
H27B C27 H27C 109.5
C26 C28 H28A 109.5
C26 C28 H28B 109.5
C26 C28 H28C 109.5
H28A C28 H28B 109.5
H28A C28 H28C 109.5
H28B C28 H28C 109.5
Pd1 C29 H29C 116.2
Pd1 C29 H29D 116.2
Pd1 C29 H29A 116.4
Pd1 C29 H29B 116.4
H29C C29 H29D 113.2
H29A C29 H29B 113.4
C30 C29 Pd1 71.9(3)
C30 C29 H29A 116.4
C30 C29 H29B 116.4
C30' C29 Pd1 73.3(5)
C30' C29 H29C 116.2
C30' C29 H29D 116.2
C33 C32 C31 105.6(5)
C33 C32 C31' 144.9(5)
C37 C32 C33 116.7(4)
C37 C32 C31 137.7(5)
C37 C32 C31' 98.3(5)
C32 C33 H33 120.5
C34 C33 C32 119.0(4)
C34 C33 H33 120.5
C33 C34 H34 119.8
C35 C34 C33 120.4(5)
C35 C34 H34 119.8
C34 C35 H35 119.4
C34 C35 C36 121.3(5)
C36 C35 H35 119.4
C35 C36 H36 119.3
C35 C36 C37 121.3(5)
C37 C36 H36 119.3
C32 C37 H37 119.4
C36 C37 C32 121.3(4)
C36 C37 H37 119.4
F4 Sb1 F6 178.49(12)
F4 Sb1 F3 91.38(16)
F4 Sb1 F5 87.59(17)
F4 Sb1 F1 93.08(16)
F4 Sb1 F3A 88.0(8)
F2 Sb1 F4 89.24(18)
F2 Sb1 F6 91.78(18)
F2 Sb1 F3 90.59(17)
F2 Sb1 F5 90.44(17)
F2 Sb1 F1 177.29(18)
F3 Sb1 F6 89.72(16)
F3 Sb1 F5 178.5(2)
F3 Sb1 F1 90.76(17)
F5 Sb1 F6 91.30(17)
F1 Sb1 F6 85.87(15)
F1 Sb1 F5 88.25(17)
F2A Sb1 F4 103.8(9)
F2A Sb1 F6 76.7(9)
F2A Sb1 F3A 89.6(3)
F5A Sb1 F4 88.4(8)
F5A Sb1 F6 90.2(8)
F5A Sb1 F2A 90.2(3)
F5A Sb1 F1A 90.2(3)
F5A Sb1 F3A 176.2(12)
F1A Sb1 F4 71.1(7)
F1A Sb1 F6 108.4(7)
F1A Sb1 F2A 174.8(10)
F1A Sb1 F3A 89.6(3)
F3A Sb1 F6 93.4(8)
Pd1 C31 H31 113.1
C32 C31 Pd1 122.4(4)
C32 C31 H31 113.1
C30 C31 Pd1 65.8(4)
C30 C31 C32 121.6(7)
C30 C31 H31 113.1
Pd1 C30 H30 118.0
C29 C30 Pd1 67.8(3)
C29 C30 H30 118.0
C31 C30 Pd1 78.5(4)
C31 C30 C29 123.2(8)
C31 C30 H30 118.0
Pd1 C30' H30' 119.5
C29 C30' Pd1 70.6(5)
C29 C30' H30' 119.5
C29 C30' C31' 120.7(11)
C31' C30' Pd1 76.4(6)
C31' C30' H30' 119.5
Pd1 C31' H31' 115.9
C32 C31' Pd1 115.6(5)
C32 C31' H31' 115.9
C30' C31' Pd1 66.7(5)
C30' C31' C32 117.7(8)
C30' C31' H31' 115.9

loop_
_geom_bond_atom_site_label_1
_geom_bond_atom_site_label_2
_geom_bond_distance
Pd1 C3 2.050(3)
Pd1 C5 2.404(3)
Pd1 C29 2.096(3)
Pd1 C31 2.314(6)
Pd1 C30 2.153(7)
Pd1 C30' 2.128(11)
Pd1 C31' 2.253(8)
N1 C3 1.331(4)
N1 C4 1.476(4)
N1 C5 1.448(4)
N2 C2 1.483(4)
N2 C3 1.325(4)
N2 C11 1.451(4)
C1 H1A 0.9900
C1 H1B 0.9900
C1 C2 1.512(5)
C1 C4 1.505(5)
C2 H2A 0.9900
C2 H2B 0.9900
C4 H4A 0.9900
C4 H4B 0.9900
C5 C6 1.415(5)
C5 C10 1.422(4)
C6 C7 1.393(5)
C6 C17 1.515(5)
C7 H7 0.9500
C7 C8 1.385(5)
C8 H8 0.9500
C8 C9 1.366(5)
C9 H9 0.9500
C9 C10 1.407(5)
C10 C20 1.514(5)
C11 C12 1.402(5)
C11 C16 1.405(5)
C12 C13 1.393(5)
C12 C26 1.521(5)
C13 H13 0.9500
C13 C14 1.374(5)
C14 H14 0.9500
C14 C15 1.388(6)
C15 H15 0.9500
C15 C16 1.397(5)
C16 C23 1.519(5)
C17 H17 1.0000
C17 C18 1.530(5)
C17 C19 1.532(5)
C18 H18A 0.9800
C18 H18B 0.9800
C18 H18C 0.9800
C19 H19A 0.9800
C19 H19B 0.9800
C19 H19C 0.9800
C20 H20 1.0000
C20 C21 1.535(5)
C20 C22 1.542(5)
C21 H21A 0.9800
C21 H21B 0.9800
C21 H21C 0.9800
C22 H22A 0.9800
C22 H22B 0.9800
C22 H22C 0.9800
C23 H23 1.0000
C23 C24 1.532(6)
C23 C25 1.533(5)
C24 H24A 0.9800
C24 H24B 0.9800
C24 H24C 0.9800
C25 H25A 0.9800
C25 H25B 0.9800
C25 H25C 0.9800
C26 H26 1.0000
C26 C27 1.533(5)
C26 C28 1.528(5)
C27 H27A 0.9800
C27 H27B 0.9800
C27 H27C 0.9800
C28 H28A 0.9800
C28 H28B 0.9800
C28 H28C 0.9800
C29 H29C 0.9900
C29 H29D 0.9900
C29 H29A 0.9900
C29 H29B 0.9900
C29 C30 1.467(10)
C29 C30' 1.310(13)
C32 C33 1.407(8)
C32 C37 1.386(6)
C32 C31 1.438(7)
C32 C31' 1.646(10)
C33 H33 0.9500
C33 C34 1.399(9)
C34 H34 0.9500
C34 C35 1.316(9)
C35 H35 0.9500
C35 C36 1.329(8)
C36 H36 0.9500
C36 C37 1.338(6)
C37 H37 0.9500
Sb1 F4 1.857(2)
Sb1 F6 1.865(2)
Sb1 F2 1.849(2)
Sb1 F3 1.857(2)
Sb1 F5 1.862(3)
Sb1 F1 1.859(2)
Sb1 F2A 1.856(4)
Sb1 F5A 1.854(4)
Sb1 F1A 1.856(4)
Sb1 F3A 1.858(4)
C31 H31 1.0000
C31 C30 1.378(12)
C30 H30 1.0000
C30' H30' 1.0000
C30' C31' 1.392(16)
C31' H31' 1.0000
